data_1565841
loop_
_publ_author_name
'Wang, Hui'
'Li, Xuan'
'Cheng, Hao'
'Li, Ya-Jun'
'Song, Xue-Qin'
'Wang, Li'

_publ_section_title
;
 Two luminescent film sensors constructed from new lanthanide coordination
 polymers for ratiometric detection of Zn2+ and NH3 in water and their
 white emission properties
;
_journal_issue 6
_journal_name_full 'Polymer Chemistry'
_journal_page_first 778
_journal_page_last 793
_journal_paper_doi 10.1039/D1PY01492G
_journal_volume 13
_journal_year 2022
_chemical_formula_moiety 'C51 H46 Eu N7 O15'
_chemical_formula_sum 'C51 H46 Eu N7 O15'
_chemical_formula_weight 1148.92
_space_group_crystal_system monoclinic
_space_group_IT_number 14
_space_group_name_Hall '-P 2ybc'
_space_group_name_H-M_alt 'P 1 21/c 1'
_atom_sites_solution_hydrogens mixed
_audit_creation_date 2018-08-30
_audit_creation_method
;
Olex2 1.2
(compiled 2018.05.29 svn.r3508 for OlexSys, GUI svn.r5506)
;
_audit_update_record
;
2020-01-29 deposited with the CCDC.	2021-12-27 downloaded from the CCDC.
;
_cell_angle_alpha 90
_cell_angle_beta 94.9890(10)
_cell_angle_gamma 90
_cell_formula_units_Z 4
_cell_length_a 10.2028(2)
_cell_length_b 20.5606(4)
_cell_length_c 27.5955(6)
_cell_measurement_reflns_used 9722
_cell_measurement_temperature 273(2)
_cell_measurement_theta_max 2.8183
_cell_measurement_theta_min 28.2783
_cell_volume 5766.9(2)
_computing_cell_refinement 'SAINT V8.38A (Bruker AXS Inc., 2017)'
_computing_data_collection 'SAINT V8.38A (Bruker AXS Inc., 2017)'
_computing_molecular_graphics 'Olex2 (Dolomanov et al., 2009)'
_computing_publication_material 'Olex2 (Dolomanov et al., 2009)'
_computing_structure_refinement 'XL (Sheldrick, 2008)'
_diffrn_ambient_temperature 273.15
_diffrn_measured_fraction_theta_full 0.997
_diffrn_measured_fraction_theta_max 0.997
_diffrn_measurement_device_type 'Bruker APEX-II CCD'
_diffrn_measurement_method '\f and \w scans'
_diffrn_radiation_type MoK\a
_diffrn_radiation_wavelength 0.71073
_diffrn_reflns_av_R_equivalents 0.0248
_diffrn_reflns_av_unetI/netI 0.0177
_diffrn_reflns_Laue_measured_fraction_full 0.997
_diffrn_reflns_Laue_measured_fraction_max 0.997
_diffrn_reflns_limit_h_max 13
_diffrn_reflns_limit_h_min -13
_diffrn_reflns_limit_k_max 27
_diffrn_reflns_limit_k_min -27
_diffrn_reflns_limit_l_max 36
_diffrn_reflns_limit_l_min -36
_diffrn_reflns_number 87199
_diffrn_reflns_point_group_measured_fraction_full 0.997
_diffrn_reflns_point_group_measured_fraction_max 0.997
_diffrn_reflns_theta_full 25.242
_diffrn_reflns_theta_max 28.307
_diffrn_reflns_theta_min 2.433
_exptl_absorpt_coefficient_mu 1.154
_exptl_absorpt_correction_type none
_exptl_crystal_colour colorless
_exptl_crystal_density_diffrn 1.323
_exptl_crystal_description block
_exptl_crystal_F_000 2336
_exptl_crystal_size_max 0.21
_exptl_crystal_size_mid 0.19
_exptl_crystal_size_min 0.12
_refine_diff_density_max 0.493
_refine_diff_density_min -0.524
_refine_diff_density_rms 0.070
_refine_ls_extinction_method none
_refine_ls_goodness_of_fit_ref 1.042
_refine_ls_hydrogen_treatment mixed
_refine_ls_matrix_type full
_refine_ls_number_parameters 671
_refine_ls_number_reflns 14320
_refine_ls_number_restraints 0
_refine_ls_restrained_S_all 1.042
_refine_ls_R_factor_all 0.0332
_refine_ls_R_factor_gt 0.0262
_refine_ls_shift/su_max 0.001
_refine_ls_shift/su_mean 0.000
_refine_ls_structure_factor_coef Fsqd
_refine_ls_weighting_details 'w=1/[\s^2^(Fo^2^)+(0.0480P)^2^+2.0275P] where P=(Fo^2^+2Fc^2^)/3'
_refine_ls_weighting_scheme calc
_refine_ls_wR_factor_gt 0.0771
_refine_ls_wR_factor_ref 0.0812
_reflns_Friedel_coverage 0.000
_reflns_number_gt 12331
_reflns_number_total 14358
_reflns_threshold_expression 'I > 2\s(I)'
_cod_data_source_file d1py01492g2.cif
_cod_data_source_block mo_20180825a_0m_sx_sq_s
_cod_depositor_comments 'Adding full bibliography for 1565841--1565843.cif.'
_cod_database_code 1565841
_shelx_shelxl_version_number 2014/7
_shelx_space_group_comment
;
The symmetry employed for this shelxl refinement is uniquely defined
by the following loop, which should always be used as a source of
symmetry information in preference to the above space-group names.
They are only intended as comments.
;
_olex2_refinement_description
;
1. Fixed Uiso
 At 1.2 times of:
  All C(H) groups, All C(H,H) groups, All N(H) groups
2.a Secondary CH2 refined with riding coordinates:
 C7(H7A,H7B), C15(H15A,H15B), C22(H22A,H22B), C30(H30A,H30B), C37(H37A,H37B),
 C45(H45A,H45B)
2.b Aromatic/amide H refined with riding coordinates:
 C1(H1), C2(H2), C4(H4), C5(H5), C9(H9), C10(H10), C11(H11), C39(H39),
 C12(H12), C17(H17), C18(H18), C19(H19), C20(H20), C21(H21), C24(H24), C25(H25),
  C26(H26), C27(H27), C32(H32), C33(H33), C34(H34), C35(H35), C36(H36),
 C40(H40), C41(H41), C42(H42), C47(H47), C48(H48), C49(H49), C50(H50), C51(H51),
  N2(H2A), N4(H4A)
;
_olex2_submission_special_instructions 'No special instructions were received'

loop_
_space_group_symop_operation_xyz
'x, y, z'
'-x, y+1/2, -z+1/2'
'-x, -y, -z'
'x, -y-1/2, z-1/2'

loop_
_atom_site_label
_atom_site_type_symbol
_atom_site_fract_x
_atom_site_fract_y
_atom_site_fract_z
_atom_site_U_iso_or_equiv
_atom_site_adp_type
_atom_site_occupancy
_atom_site_site_symmetry_order
_atom_site_calc_flag
_atom_site_refinement_flags_posn
_atom_site_refinement_flags_adp
_atom_site_refinement_flags_occupancy
_atom_site_disorder_assembly
_atom_site_disorder_group
Eu1 Eu 0.66184(2) 0.12863(2) 0.70404(2) 0.03065(4) Uani 1 1 d . . . . .
C1 C -0.1524(2) 0.24360(11) 0.65001(8) 0.0419(5) Uani 1 1 d . . . . .
H1 H -0.1613 0.2113 0.6263 0.050 Uiso 1 1 calc R . . . .
C2 C -0.0687(2) 0.29496(10) 0.64288(8) 0.0374(4) Uani 1 1 d . . . . .
H2 H -0.0239 0.2968 0.6150 0.045 Uiso 1 1 calc R . . . .
C3 C -0.05218(19) 0.34373(9) 0.67757(7) 0.0309(4) Uani 1 1 d . . . . .
C4 C -0.1249(2) 0.33769(11) 0.71783(8) 0.0423(5) Uani 1 1 d . . . . .
H4 H -0.1183 0.3694 0.7420 0.051 Uiso 1 1 calc R . . . .
C5 C -0.2063(2) 0.28494(11) 0.72192(9) 0.0440(5) Uani 1 1 d . . . . .
H5 H -0.2534 0.2823 0.7492 0.053 Uiso 1 1 calc R . . . .
C6 C 0.03939(18) 0.40211(9) 0.67383(7) 0.0293(4) Uani 1 1 d . . . . .
C7 C 0.12041(18) 0.40141(10) 0.62983(7) 0.0330(4) Uani 1 1 d . . . . .
H7A H 0.1837 0.4367 0.6326 0.040 Uiso 1 1 calc R . . . .
H7B H 0.1686 0.3608 0.6292 0.040 Uiso 1 1 calc R . . . .
C8 C 0.09852(19) 0.40873(11) 0.54297(8) 0.0351(4) Uani 1 1 d . . . . .
C9 C 0.2345(2) 0.40401(14) 0.54257(9) 0.0498(6) Uani 1 1 d . . . . .
H9 H 0.2872 0.4013 0.5717 0.060 Uiso 1 1 calc R . . . .
C10 C 0.2909(2) 0.40340(17) 0.49907(10) 0.0638(8) Uani 1 1 d . . . . .
H10 H 0.3817 0.3994 0.4991 0.077 Uiso 1 1 calc R . . . .
C11 C 0.2149(3) 0.40870(18) 0.45561(10) 0.0644(8) Uani 1 1 d . . . . .
H11 H 0.2536 0.4082 0.4263 0.077 Uiso 1 1 calc R . . . .
C39 C 0.3403(2) 0.38615(12) 0.79093(8) 0.0417(5) Uani 1 1 d . . . . .
H39 H 0.2877 0.4231 0.7906 0.050 Uiso 1 1 calc R . . . .
C12 C 0.0812(2) 0.41472(15) 0.45608(9) 0.0533(6) Uani 1 1 d . . . . .
H12 H 0.0300 0.4193 0.4267 0.064 Uiso 1 1 calc R . . . .
C13 C 0.01963(19) 0.41425(11) 0.49921(8) 0.0371(4) Uani 1 1 d . . . . .
C14 C -0.1272(2) 0.41973(12) 0.49278(8) 0.0406(5) Uani 1 1 d . . . . .
C15 C -0.3402(2) 0.4102(2) 0.52488(10) 0.0756(10) Uani 1 1 d . . . . .
H15A H -0.3733 0.3751 0.5038 0.091 Uiso 1 1 calc R . . . .
H15B H -0.3693 0.4511 0.5100 0.091 Uiso 1 1 calc R . . . .
C16 C -0.3936(2) 0.40367(15) 0.57384(9) 0.0506(6) Uani 1 1 d . . . . .
C17 C -0.4210(3) 0.34395(16) 0.59267(13) 0.0651(8) Uani 1 1 d . . . . .
H17 H -0.4096 0.3066 0.5745 0.078 Uiso 1 1 calc R . . . .
C18 C -0.4651(3) 0.33906(17) 0.63821(14) 0.0726(9) Uani 1 1 d . . . . .
H18 H -0.4834 0.2984 0.6507 0.087 Uiso 1 1 calc R . . . .
C19 C -0.4823(3) 0.39359(19) 0.66511(12) 0.0702(8) Uani 1 1 d . . . . .
H19 H -0.5109 0.3899 0.6961 0.084 Uiso 1 1 calc R . . . .
C20 C -0.4577(3) 0.45325(16) 0.64673(11) 0.0658(8) Uani 1 1 d . . . . .
H20 H -0.4702 0.4905 0.6649 0.079 Uiso 1 1 calc R . . . .
C21 C -0.4142(3) 0.45816(15) 0.60110(11) 0.0585(7) Uani 1 1 d . . . . .
H21 H -0.3984 0.4990 0.5884 0.070 Uiso 1 1 calc R . . . .
C22 C -0.04779(18) 0.46270(9) 0.67452(8) 0.0322(4) Uani 1 1 d . . . . .
H22A H -0.1132 0.4620 0.6468 0.039 Uiso 1 1 calc R . . . .
H22B H -0.0934 0.4630 0.7039 0.039 Uiso 1 1 calc R . . . .
C23 C -0.03105(18) 0.57778(9) 0.67882(7) 0.0302(4) Uani 1 1 d . . . . .
C24 C -0.1655(2) 0.58342(11) 0.68411(8) 0.0396(5) Uani 1 1 d . . . . .
H24 H -0.2180 0.5464 0.6838 0.047 Uiso 1 1 calc R . . . .
C25 C -0.2203(2) 0.64422(13) 0.68979(10) 0.0501(6) Uani 1 1 d . . . . .
H25 H -0.3097 0.6477 0.6936 0.060 Uiso 1 1 calc R . . . .
C26 C -0.1453(3) 0.69900(13) 0.68991(12) 0.0602(7) Uani 1 1 d . . . . .
H26 H -0.1838 0.7397 0.6924 0.072 Uiso 1 1 calc R . . . .
C27 C -0.0113(2) 0.69371(11) 0.68623(10) 0.0497(6) Uani 1 1 d . . . . .
H27 H 0.0404 0.7310 0.6873 0.060 Uiso 1 1 calc R . . . .
C28 C 0.0472(2) 0.63312(9) 0.68098(7) 0.0326(4) Uani 1 1 d . . . . .
C29 C 0.19337(19) 0.63277(9) 0.67951(7) 0.0308(4) Uani 1 1 d . . . . .
C30 C 0.3775(2) 0.61954(13) 0.62959(9) 0.0451(5) Uani 1 1 d . . . . .
H30A H 0.4053 0.5807 0.6134 0.054 Uiso 1 1 calc R . . . .
H30B H 0.4318 0.6236 0.6601 0.054 Uiso 1 1 calc R . . . .
C31 C 0.4003(2) 0.67778(13) 0.59831(9) 0.0479(5) Uani 1 1 d . . . . .
C32 C 0.3010(3) 0.71622(17) 0.57720(12) 0.0730(9) Uani 1 1 d . . . . .
H32 H 0.2141 0.7080 0.5830 0.088 Uiso 1 1 calc R . . . .
C33 C 0.3308(5) 0.7676(2) 0.54702(16) 0.1075(15) Uani 1 1 d . . . . .
H33 H 0.2638 0.7937 0.5326 0.129 Uiso 1 1 calc R . . . .
C34 C 0.4589(6) 0.7795(2) 0.53866(16) 0.1131(17) Uani 1 1 d . . . . .
H34 H 0.4781 0.8131 0.5179 0.136 Uiso 1 1 calc R . . . .
C35 C 0.5574(5) 0.7432(2) 0.55998(16) 0.1011(13) Uani 1 1 d . . . . .
H35 H 0.6443 0.7525 0.5548 0.121 Uiso 1 1 calc R . . . .
C36 C 0.5284(3) 0.69242(18) 0.58950(12) 0.0707(8) Uani 1 1 d . . . . .
H36 H 0.5966 0.6672 0.6040 0.085 Uiso 1 1 calc R . . . .
C37 C 0.13899(19) 0.40363(9) 0.71883(8) 0.0325(4) Uani 1 1 d . . . . .
H37A H 0.1975 0.4406 0.7171 0.039 Uiso 1 1 calc R . . . .
H37B H 0.0934 0.4076 0.7481 0.039 Uiso 1 1 calc R . . . .
C38 C 0.31466(18) 0.33866(9) 0.75590(7) 0.0304(4) Uani 1 1 d . . . . .
C40 C 0.4436(3) 0.37908(12) 0.82645(10) 0.0526(6) Uani 1 1 d . . . . .
H40 H 0.4602 0.4113 0.8498 0.063 Uiso 1 1 calc R . . . .
C41 C 0.5219(3) 0.32462(13) 0.82732(10) 0.0537(6) Uani 1 1 d . . . . .
H41 H 0.5905 0.3196 0.8515 0.064 Uiso 1 1 calc R . . . .
C42 C 0.4983(2) 0.27763(11) 0.79229(8) 0.0411(5) Uani 1 1 d . . . . .
H42 H 0.5520 0.2411 0.7930 0.049 Uiso 1 1 calc R . . . .
C43 C 0.39545(18) 0.28340(10) 0.75565(7) 0.0313(4) Uani 1 1 d . . . . .
C44 C 0.3827(2) 0.22876(10) 0.72024(8) 0.0349(4) Uani 1 1 d . . . . .
C45 C 0.2432(3) 0.16074(13) 0.66317(11) 0.0602(7) Uani 1 1 d . . . . .
H45A H 0.1885 0.1312 0.6800 0.072 Uiso 1 1 calc R . . . .
H45B H 0.3255 0.1387 0.6590 0.072 Uiso 1 1 calc R . . . .
C46 C 0.1755(2) 0.17613(13) 0.61402(10) 0.0501(6) Uani 1 1 d . . . . .
C47 C 0.0637(3) 0.14229(18) 0.59767(12) 0.0680(8) Uani 1 1 d . . . . .
H47 H 0.0304 0.1109 0.6175 0.082 Uiso 1 1 calc R . . . .
C48 C 0.0002(4) 0.1544(3) 0.55204(16) 0.1010(14) Uani 1 1 d . . . . .
H48 H -0.0746 0.1309 0.5412 0.121 Uiso 1 1 calc R . . . .
C49 C 0.0482(5) 0.2012(3) 0.52298(14) 0.1072(15) Uani 1 1 d . . . . .
H49 H 0.0049 0.2100 0.4926 0.129 Uiso 1 1 calc R . . . .
C50 C 0.1589(5) 0.2351(2) 0.53829(14) 0.0950(12) Uani 1 1 d . . . . .
H50 H 0.1913 0.2666 0.5184 0.114 Uiso 1 1 calc R . . . .
C51 C 0.2231(3) 0.22228(17) 0.58368(13) 0.0711(8) Uani 1 1 d . . . . .
H51 H 0.2993 0.2451 0.5938 0.085 Uiso 1 1 calc R . . . .
N1 N -0.22147(18) 0.23742(8) 0.68893(7) 0.0390(4) Uani 1 1 d . . . . .
N2 N -0.19610(18) 0.40822(14) 0.53067(7) 0.0574(6) Uani 1 1 d . . . . .
H2A H -0.1560 0.3996 0.5586 0.069 Uiso 1 1 calc R . . . .
N3 N 0.24119(18) 0.61165(11) 0.63996(7) 0.0421(4) Uani 1 1 d . . . . .
N4 N 0.27040(18) 0.21889(9) 0.69335(7) 0.0448(4) Uani 1 1 d . . . . .
H4A H 0.2101 0.2481 0.6936 0.054 Uiso 1 1 calc R . . . .
N5 N 0.6357(3) 0.12772(15) 0.59868(10) 0.0743(8) Uani 1 1 d . . . . .
N6 N 0.4650(2) 0.03252(10) 0.72411(9) 0.0523(5) Uani 1 1 d . . . . .
N7 N 0.9056(2) 0.05445(10) 0.70990(7) 0.0444(4) Uani 1 1 d . . . . .
O1 O 0.03704(13) 0.40839(8) 0.58554(5) 0.0368(3) Uani 1 1 d . . . . .
O2 O -0.18339(16) 0.43378(10) 0.45308(6) 0.0551(5) Uani 1 1 d . . . . .
O3 O 0.03131(13) 0.51973(6) 0.67269(6) 0.0355(3) Uani 1 1 d . . . . .
O4 O 0.26479(14) 0.65643(7) 0.71428(5) 0.0367(3) Uani 1 1 d . . . . .
O5 O 0.21318(13) 0.34399(7) 0.71985(5) 0.0343(3) Uani 1 1 d . . . . .
O6 O 0.47837(15) 0.19137(8) 0.71767(7) 0.0497(4) Uani 1 1 d . . . . .
O7 O 0.5652(2) 0.16449(11) 0.62300(8) 0.0671(5) Uani 1 1 d . . . . .
O8 O 0.7173(2) 0.09309(13) 0.62318(7) 0.0729(6) Uani 1 1 d . . . . .
O9 O 0.6271(5) 0.1272(2) 0.55505(10) 0.1516(18) Uani 1 1 d . . . . .
O10 O 0.49329(18) 0.04552(8) 0.68124(6) 0.0513(4) Uani 1 1 d . . . . .
O11 O 0.5364(2) 0.06015(9) 0.75799(7) 0.0583(5) Uani 1 1 d . . . . .
O12 O 0.3750(2) -0.00298(13) 0.73210(10) 0.0905(8) Uani 1 1 d . . . . .
O13 O 0.79468(17) 0.03106(8) 0.71854(8) 0.0549(4) Uani 1 1 d . . . . .
O14 O 0.90768(17) 0.11505(8) 0.70310(7) 0.0474(4) Uani 1 1 d . . . . .
O15 O 1.0026(2) 0.02053(10) 0.70893(8) 0.0701(6) Uani 1 1 d . . . . .
H3 H 0.188(3) 0.5939(14) 0.6196(10) 0.049(7) Uiso 1 1 d . . . . .

loop_
_atom_site_aniso_label
_atom_site_aniso_U_11
_atom_site_aniso_U_22
_atom_site_aniso_U_33
_atom_site_aniso_U_23
_atom_site_aniso_U_13
_atom_site_aniso_U_12
Eu1 0.03342(6) 0.02488(6) 0.03332(6) 0.00313(4) 0.00116(4) 0.00131(4)
C1 0.0487(12) 0.0323(10) 0.0452(12) -0.0040(9) 0.0068(10) -0.0076(9)
C2 0.0410(10) 0.0343(10) 0.0376(10) -0.0023(8) 0.0078(9) -0.0039(8)
C3 0.0318(9) 0.0273(9) 0.0333(9) 0.0030(7) 0.0003(7) 0.0003(7)
C4 0.0538(13) 0.0341(11) 0.0402(11) -0.0041(9) 0.0112(10) -0.0062(9)
C5 0.0516(12) 0.0377(11) 0.0446(12) 0.0022(9) 0.0154(10) -0.0050(10)
C6 0.0267(8) 0.0284(9) 0.0321(9) 0.0018(7) -0.0014(7) -0.0003(7)
C7 0.0265(8) 0.0383(10) 0.0335(10) 0.0027(8) -0.0015(7) -0.0011(7)
C8 0.0289(9) 0.0423(11) 0.0345(10) 0.0040(8) 0.0052(8) -0.0008(8)
C9 0.0286(10) 0.0771(18) 0.0438(12) 0.0093(12) 0.0029(9) 0.0015(10)
C10 0.0298(11) 0.107(2) 0.0565(16) 0.0103(16) 0.0121(11) 0.0039(13)
C11 0.0406(12) 0.110(3) 0.0447(14) 0.0075(15) 0.0163(11) -0.0006(14)
C39 0.0470(12) 0.0350(10) 0.0409(12) -0.0041(9) -0.0081(10) 0.0061(9)
C12 0.0388(11) 0.0856(19) 0.0362(12) 0.0034(12) 0.0067(9) 0.0004(12)
C13 0.0299(9) 0.0489(12) 0.0329(10) 0.0007(9) 0.0049(8) -0.0004(8)
C14 0.0340(10) 0.0558(13) 0.0315(10) -0.0071(9) -0.0002(8) 0.0012(9)
C15 0.0281(11) 0.155(3) 0.0433(14) -0.0086(18) 0.0015(10) 0.0013(15)
C16 0.0255(9) 0.0838(19) 0.0427(12) -0.0025(12) 0.0041(9) 0.0008(11)
C17 0.0520(15) 0.0598(17) 0.082(2) -0.0080(15) -0.0009(14) 0.0085(13)
C18 0.0664(18) 0.0647(19) 0.087(2) 0.0266(17) 0.0097(17) -0.0030(15)
C19 0.0597(17) 0.094(2) 0.0602(18) 0.0190(17) 0.0240(14) 0.0017(17)
C20 0.0744(19) 0.0695(19) 0.0562(16) -0.0036(14) 0.0205(14) 0.0051(15)
C21 0.0576(15) 0.0612(16) 0.0582(16) 0.0091(13) 0.0137(13) -0.0086(13)
C22 0.0256(8) 0.0285(9) 0.0419(11) 0.0026(8) -0.0003(8) -0.0004(7)
C23 0.0286(8) 0.0301(9) 0.0317(9) 0.0009(7) 0.0009(7) 0.0021(7)
C24 0.0290(9) 0.0409(11) 0.0489(12) -0.0011(9) 0.0036(9) 0.0018(8)
C25 0.0325(10) 0.0537(14) 0.0646(16) -0.0087(12) 0.0070(10) 0.0104(10)
C26 0.0502(14) 0.0433(13) 0.088(2) -0.0126(13) 0.0106(14) 0.0169(11)
C27 0.0449(12) 0.0327(11) 0.0720(17) -0.0094(11) 0.0077(12) 0.0010(9)
C28 0.0326(9) 0.0323(10) 0.0326(10) -0.0025(7) 0.0015(8) 0.0007(7)
C29 0.0321(9) 0.0268(9) 0.0330(9) 0.0007(7) 0.0006(7) -0.0014(7)
C30 0.0314(10) 0.0637(15) 0.0404(12) -0.0011(10) 0.0040(9) 0.0047(10)
C31 0.0468(12) 0.0606(15) 0.0363(11) -0.0022(10) 0.0039(10) -0.0015(11)
C32 0.0658(18) 0.074(2) 0.076(2) 0.0182(17) -0.0141(16) -0.0023(16)
C33 0.120(4) 0.091(3) 0.103(3) 0.042(2) -0.035(3) -0.012(3)
C34 0.152(5) 0.108(3) 0.080(3) 0.032(2) 0.008(3) -0.046(3)
C35 0.098(3) 0.119(3) 0.092(3) 0.022(3) 0.037(2) -0.025(3)
C36 0.0547(16) 0.090(2) 0.0696(19) 0.0033(17) 0.0209(14) -0.0036(16)
C37 0.0325(9) 0.0285(9) 0.0353(10) -0.0020(7) -0.0037(8) 0.0038(7)
C38 0.0298(8) 0.0314(9) 0.0295(9) 0.0035(7) -0.0010(7) 0.0004(7)
C40 0.0591(15) 0.0468(13) 0.0478(13) -0.0099(10) -0.0190(12) 0.0037(11)
C41 0.0524(13) 0.0561(15) 0.0484(14) -0.0011(11) -0.0200(11) 0.0065(11)
C42 0.0362(10) 0.0433(11) 0.0423(11) 0.0054(9) -0.0054(9) 0.0064(9)
C43 0.0293(8) 0.0318(9) 0.0329(9) 0.0040(7) 0.0025(7) 0.0004(7)
C44 0.0347(9) 0.0327(10) 0.0375(10) 0.0029(8) 0.0039(8) 0.0041(8)
C45 0.0626(16) 0.0433(13) 0.0710(18) -0.0168(13) -0.0161(14) 0.0077(12)
C46 0.0423(12) 0.0532(14) 0.0545(14) -0.0187(11) 0.0025(11) 0.0046(10)
C47 0.0531(15) 0.089(2) 0.0614(18) -0.0210(16) 0.0041(13) -0.0115(15)
C48 0.068(2) 0.150(4) 0.080(3) -0.035(3) -0.017(2) -0.015(3)
C49 0.115(3) 0.149(4) 0.054(2) -0.010(2) -0.012(2) -0.003(3)
C50 0.128(4) 0.099(3) 0.062(2) 0.000(2) 0.023(2) -0.003(3)
C51 0.0698(19) 0.072(2) 0.073(2) -0.0156(16) 0.0106(16) -0.0082(16)
N1 0.0409(9) 0.0284(8) 0.0477(10) 0.0056(7) 0.0045(8) -0.0020(7)
N2 0.0270(8) 0.109(2) 0.0355(10) 0.0019(11) 0.0021(7) 0.0019(10)
N3 0.0321(9) 0.0594(12) 0.0347(9) -0.0104(9) 0.0018(7) -0.0039(8)
N4 0.0381(9) 0.0408(10) 0.0535(11) -0.0114(9) -0.0081(8) 0.0097(8)
N5 0.0821(19) 0.100(2) 0.0395(12) 0.0075(13) -0.0042(13) -0.0090(16)
N6 0.0516(11) 0.0433(11) 0.0625(14) 0.0021(10) 0.0077(10) -0.0096(9)
N7 0.0473(10) 0.0447(11) 0.0411(10) 0.0031(8) 0.0037(8) 0.0134(9)
O1 0.0260(6) 0.0541(9) 0.0303(7) 0.0056(6) 0.0018(5) 0.0000(6)
O2 0.0407(8) 0.0895(14) 0.0341(8) -0.0053(8) -0.0037(7) 0.0049(9)
O3 0.0257(6) 0.0256(6) 0.0553(9) 0.0024(6) 0.0043(6) 0.0006(5)
O4 0.0365(7) 0.0386(8) 0.0342(7) -0.0038(6) -0.0016(6) -0.0063(6)
O5 0.0346(7) 0.0304(7) 0.0360(7) -0.0033(6) -0.0079(6) 0.0075(6)
O6 0.0396(8) 0.0474(9) 0.0610(11) -0.0093(8) -0.0011(7) 0.0136(7)
O7 0.0789(14) 0.0629(12) 0.0564(12) 0.0144(10) -0.0125(11) 0.0017(11)
O8 0.0746(14) 0.0987(17) 0.0452(11) -0.0099(11) 0.0038(10) 0.0151(13)
O9 0.184(4) 0.232(5) 0.0361(13) 0.0113(18) -0.0072(18) 0.029(3)
O10 0.0601(10) 0.0429(9) 0.0500(10) -0.0016(7) -0.0008(8) -0.0092(8)
O11 0.0687(12) 0.0604(11) 0.0457(10) 0.0023(8) 0.0052(9) -0.0226(9)
O12 0.0795(15) 0.0950(18) 0.0978(18) 0.0062(14) 0.0126(13) -0.0497(14)
O13 0.0495(9) 0.0344(8) 0.0812(13) 0.0166(8) 0.0082(9) 0.0063(7)
O14 0.0436(8) 0.0418(8) 0.0576(10) 0.0055(7) 0.0087(8) 0.0032(7)
O15 0.0604(11) 0.0667(13) 0.0844(15) 0.0055(11) 0.0126(10) 0.0328(10)

loop_
_atom_type_symbol
_atom_type_description
_atom_type_scat_dispersion_real
_atom_type_scat_dispersion_imag
_atom_type_scat_source
C C 0.0033 0.0016 'International Tables Vol C Tables 4.2.6.8 and 6.1.1.4'
H H 0.0000 0.0000 'International Tables Vol C Tables 4.2.6.8 and 6.1.1.4'
Eu Eu -0.1578 3.6682 'International Tables Vol C Tables 4.2.6.8 and 6.1.1.4'
N N 0.0061 0.0033 'International Tables Vol C Tables 4.2.6.8 and 6.1.1.4'
O O 0.0106 0.0060 'International Tables Vol C Tables 4.2.6.8 and 6.1.1.4'

loop_
_geom_angle_atom_site_label_1
_geom_angle_atom_site_label_2
_geom_angle_atom_site_label_3
_geom_angle
_geom_angle_site_symmetry_1
_geom_angle_site_symmetry_3
_geom_angle_publ_flag
O4 Eu1 N1 80.43(6) 2_646 1_655 ?
O4 Eu1 O7 148.29(7) 2_646 . ?
O4 Eu1 O8 148.36(6) 2_646 . ?
O4 Eu1 O10 124.21(6) 2_646 . ?
O4 Eu1 O11 72.83(6) 2_646 . ?
O4 Eu1 O13 85.27(6) 2_646 . ?
O4 Eu1 O14 78.79(5) 2_646 . ?
O6 Eu1 N1 86.26(6) . 1_655 ?
O6 Eu1 O4 84.56(5) . 2_646 ?
O6 Eu1 O7 73.67(7) . . ?
O6 Eu1 O8 124.20(7) . . ?
O6 Eu1 O10 82.69(6) . . ?
O6 Eu1 O11 75.76(7) . . ?
O6 Eu1 O13 150.80(6) . . ?
O6 Eu1 O14 151.04(6) . . ?
O7 Eu1 N1 75.49(7) . 1_655 ?
O7 Eu1 O11 121.65(7) . . ?
O7 Eu1 O14 109.95(7) . . ?
O8 Eu1 N1 88.01(8) . 1_655 ?
O8 Eu1 O7 51.26(8) . . ?
O8 Eu1 O10 76.89(7) . . ?
O8 Eu1 O11 123.12(8) . . ?
O8 Eu1 O14 69.57(7) . . ?
O10 Eu1 N1 151.53(6) . 1_655 ?
O10 Eu1 O7 76.24(7) . . ?
O10 Eu1 O11 51.39(6) . . ?
O10 Eu1 O14 126.27(6) . . ?
O11 Eu1 N1 148.86(6) . 1_655 ?
O11 Eu1 O14 120.49(6) . . ?
O13 Eu1 N1 118.81(6) . 1_655 ?
O13 Eu1 O7 124.47(8) . . ?
O13 Eu1 O8 74.67(7) . . ?
O13 Eu1 O10 80.61(6) . . ?
O13 Eu1 O11 75.10(7) . . ?
O13 Eu1 O14 51.06(6) . . ?
O14 Eu1 N1 67.81(6) . 1_655 ?
N1 C1 C2 124.1(2) . . ?
C1 C2 C3 119.6(2) . . ?
C2 C3 C4 116.40(18) . . ?
C2 C3 C6 124.00(18) . . ?
C4 C3 C6 119.61(18) . . ?
C5 C4 C3 120.1(2) . . ?
N1 C5 C4 123.7(2) . . ?
C3 C6 C22 106.18(15) . . ?
C3 C6 C37 109.06(15) . . ?
C7 C6 C3 114.98(16) . . ?
C7 C6 C22 111.87(16) . . ?
C7 C6 C37 106.10(15) . . ?
C22 C6 C37 108.51(15) . . ?
O1 C7 C6 110.77(15) . . ?
C9 C8 C13 119.9(2) . . ?
O1 C8 C9 122.29(19) . . ?
O1 C8 C13 117.80(17) . . ?
C10 C9 C8 120.1(2) . . ?
C11 C10 C9 120.9(2) . . ?
C12 C11 C10 119.0(2) . . ?
C38 C39 C40 120.5(2) . . ?
C11 C12 C13 122.0(2) . . ?
C8 C13 C14 127.16(18) . . ?
C12 C13 C8 118.07(19) . . ?
C12 C13 C14 114.77(19) . . ?
N2 C14 C13 119.00(19) . . ?
O2 C14 C13 120.6(2) . . ?
O2 C14 N2 120.4(2) . . ?
N2 C15 C16 109.7(2) . . ?
C17 C16 C15 121.4(3) . . ?
C17 C16 C21 118.4(3) . . ?
C21 C16 C15 120.1(3) . . ?
C16 C17 C18 120.4(3) . . ?
C19 C18 C17 120.3(3) . . ?
C20 C19 C18 120.1(3) . . ?
C19 C20 C21 119.5(3) . . ?
C20 C21 C16 121.2(3) . . ?
O3 C22 C6 109.71(14) . . ?
C28 C23 C24 119.60(18) . . ?
O3 C23 C24 123.78(18) . . ?
O3 C23 C28 116.60(16) . . ?
C25 C24 C23 119.8(2) . . ?
C26 C25 C24 121.0(2) . . ?
C25 C26 C27 119.6(2) . . ?
C26 C27 C28 120.8(2) . . ?
C23 C28 C27 119.14(19) . . ?
C23 C28 C29 124.48(17) . . ?
C27 C28 C29 116.36(18) . . ?
N3 C29 C28 118.01(18) . . ?
O4 C29 C28 119.52(18) . . ?
O4 C29 N3 122.29(19) . . ?
N3 C30 C31 113.6(2) . . ?
C32 C31 C30 123.7(2) . . ?
C32 C31 C36 118.3(3) . . ?
C36 C31 C30 118.0(2) . . ?
C31 C32 C33 119.8(3) . . ?
C34 C33 C32 119.8(4) . . ?
C35 C34 C33 121.0(4) . . ?
C34 C35 C36 119.3(4) . . ?
C35 C36 C31 121.7(4) . . ?
O5 C37 C6 107.95(15) . . ?
C39 C38 C43 119.96(18) . . ?
O5 C38 C39 122.26(17) . . ?
O5 C38 C43 117.77(17) . . ?
C41 C40 C39 120.3(2) . . ?
C42 C41 C40 119.6(2) . . ?
C41 C42 C43 121.6(2) . . ?
C38 C43 C44 126.62(17) . . ?
C42 C43 C38 117.99(19) . . ?
C42 C43 C44 115.39(18) . . ?
N4 C44 C43 120.38(18) . . ?
O6 C44 C43 118.54(18) . . ?
O6 C44 N4 121.0(2) . . ?
N4 C45 C46 112.9(2) . . ?
C47 C46 C45 119.5(3) . . ?
C47 C46 C51 118.2(3) . . ?
C51 C46 C45 122.3(3) . . ?
C46 C47 C48 121.0(4) . . ?
C49 C48 C47 119.6(4) . . ?
C50 C49 C48 120.4(4) . . ?
C49 C50 C51 119.8(4) . . ?
C46 C51 C50 120.9(3) . . ?
C1 N1 Eu1 119.52(14) . 1_455 ?
C5 N1 Eu1 123.44(14) . 1_455 ?
C5 N1 C1 116.03(18) . . ?
C14 N2 C15 120.2(2) . . ?
C29 N3 C30 124.1(2) . . ?
C44 N4 C45 123.58(19) . . ?
O8 N5 O7 115.7(2) . . ?
O9 N5 O7 122.6(3) . . ?
O9 N5 O8 121.7(4) . . ?
O11 N6 O10 115.44(19) . . ?
O12 N6 O10 122.4(2) . . ?
O12 N6 O11 122.2(2) . . ?
O14 N7 O13 115.40(18) . . ?
O15 N7 O13 121.9(2) . . ?
O15 N7 O14 122.7(2) . . ?
C8 O1 C7 116.51(15) . . ?
C23 O3 C22 116.20(14) . . ?
C29 O4 Eu1 138.26(13) . 2_656 ?
C38 O5 C37 116.29(14) . . ?
C44 O6 Eu1 172.83(17) . . ?
N5 O7 Eu1 95.78(16) . . ?
N5 O8 Eu1 97.27(18) . . ?
N6 O10 Eu1 96.79(13) . . ?
N6 O11 Eu1 96.02(14) . . ?
N7 O13 Eu1 98.58(12) . . ?
N7 O14 Eu1 94.47(13) . . ?

loop_
_geom_bond_atom_site_label_1
_geom_bond_atom_site_label_2
_geom_bond_distance
_geom_bond_site_symmetry_2
_geom_bond_publ_flag
Eu1 N1 2.5847(17) 1_655 ?
Eu1 O4 2.3821(15) 2_646 ?
Eu1 O6 2.3307(15) . ?
Eu1 O7 2.4763(19) . ?
Eu1 O8 2.460(2) . ?
Eu1 O10 2.4668(17) . ?
Eu1 O11 2.4839(18) . ?
Eu1 O13 2.4346(16) . ?
Eu1 O14 2.5261(17) . ?
C1 C2 1.383(3) . ?
C1 N1 1.341(3) . ?
C2 C3 1.387(3) . ?
C3 C4 1.394(3) . ?
C3 C6 1.530(3) . ?
C4 C5 1.377(3) . ?
C5 N1 1.335(3) . ?
C6 C7 1.527(3) . ?
C6 C22 1.532(3) . ?
C6 C37 1.535(3) . ?
C7 O1 1.434(2) . ?
C8 C9 1.391(3) . ?
C8 C13 1.397(3) . ?
C8 O1 1.379(2) . ?
C9 C10 1.376(3) . ?
C10 C11 1.374(4) . ?
C11 C12 1.371(3) . ?
C39 C38 1.383(3) . ?
C39 C40 1.383(3) . ?
C12 C13 1.393(3) . ?
C13 C14 1.497(3) . ?
C14 N2 1.331(3) . ?
C14 O2 1.226(3) . ?
C15 C16 1.506(4) . ?
C15 N2 1.466(3) . ?
C16 C17 1.371(4) . ?
C16 C21 1.376(4) . ?
C17 C18 1.375(5) . ?
C18 C19 1.364(5) . ?
C19 C20 1.359(5) . ?
C20 C21 1.375(4) . ?
C22 O3 1.427(2) . ?
C23 C24 1.397(3) . ?
C23 C28 1.388(3) . ?
C23 O3 1.370(2) . ?
C24 C25 1.384(3) . ?
C25 C26 1.362(4) . ?
C26 C27 1.384(3) . ?
C27 C28 1.394(3) . ?
C28 C29 1.495(3) . ?
C29 N3 1.308(3) . ?
C29 O4 1.252(2) . ?
C30 C31 1.506(4) . ?
C30 N3 1.453(3) . ?
C31 C32 1.374(4) . ?
C31 C36 1.382(4) . ?
C32 C33 1.395(5) . ?
C33 C34 1.369(6) . ?
C34 C35 1.345(7) . ?
C35 C36 1.373(5) . ?
C37 O5 1.440(2) . ?
C38 C43 1.404(3) . ?
C38 O5 1.377(2) . ?
C40 C41 1.374(4) . ?
C41 C42 1.373(3) . ?
C42 C43 1.397(3) . ?
C43 C44 1.487(3) . ?
C44 N4 1.325(3) . ?
C44 O6 1.250(2) . ?
C45 C46 1.501(4) . ?
C45 N4 1.470(3) . ?
C46 C47 1.378(4) . ?
C46 C51 1.381(4) . ?
C47 C48 1.388(5) . ?
C48 C49 1.371(7) . ?
C49 C50 1.362(6) . ?
C50 C51 1.387(5) . ?
N1 Eu1 2.5847(17) 1_455 ?
N5 O7 1.274(4) . ?
N5 O8 1.249(4) . ?
N5 O9 1.200(4) . ?
N6 O10 1.270(3) . ?
N6 O11 1.269(3) . ?
N6 O12 1.208(3) . ?
N7 O13 1.271(3) . ?
N7 O14 1.261(3) . ?
N7 O15 1.213(2) . ?
O4 Eu1 2.3820(15) 2_656 ?
